data_7711063
loop_
_publ_author_name
'Kundu, Gargi'
'Dixit, Ruchi'
'Tothadi, Srinu'
'Vanka, Kumar'
'Sen, Sakya Singha'

_publ_section_title
;
 Versatile chemistry of six-membered NHC with boranes: bromination at sp3
 borane, activation of B--H bond of HBpin, and ring expansion of NHC
;
_journal_name_full 'Dalton Transactions'
_journal_paper_doi 10.1039/D2DT01707E
_journal_year 2022
_chemical_formula_moiety 'C28 H41 B Cl2 N2'
_chemical_formula_sum 'C28 H41 B Cl2 N2'
_chemical_formula_weight 487.34
_space_group_crystal_system monoclinic
_space_group_IT_number 14
_space_group_name_Hall '-P 2yn'
_space_group_name_H-M_alt 'P 1 21/n 1'
_atom_sites_solution_hydrogens geom
_atom_sites_solution_primary direct
_atom_sites_solution_secondary difmap
_audit_creation_date 2022-08-06
_audit_creation_method
;
Olex2 1.5
(compiled 2022.04.07 svn.rca3783a0 for OlexSys, GUI svn.r6498)
;
_audit_update_record
;
2022-08-06 deposited with the CCDC.	2022-08-15 downloaded from the CCDC.
;
_cell_angle_alpha 90.00
_cell_angle_beta 98.734(4)
_cell_angle_gamma 90.00
_cell_formula_units_Z 4
_cell_length_a 10.3971(15)
_cell_length_b 18.854(3)
_cell_length_c 13.6858(18)
_cell_measurement_reflns_used 9791
_cell_measurement_temperature 100(2)
_cell_measurement_theta_max 36.90
_cell_measurement_theta_min 2.54
_cell_volume 2651.7(7)
_computing_cell_refinement 'SAINT V8.40B (?, 2016)'
_computing_data_collection 'Apex3 v2019.11-0 (Bruker, 2019)'
_computing_data_reduction 'SAINT V8.40B (?, 2016)'
_computing_molecular_graphics 'Olex2 1.5 (Dolomanov et al., 2009)'
_computing_publication_material 'Olex2 1.5 (Dolomanov et al., 2009)'
_computing_structure_refinement 'SHELXL 97-2 (Sheldrick, 2015)'
_computing_structure_solution 'SHELXS  (Sheldrick, 2008)'
_diffrn_ambient_temperature 100.00
_diffrn_measured_fraction_theta_full 0.995
_diffrn_measured_fraction_theta_max 0.995
_diffrn_measurement_device_type 'Bruker D8 VENTURE Kappa Duo PHOTON II CPAD'
_diffrn_measurement_method '\f and \w scans'
_diffrn_radiation_monochromator graphite
_diffrn_radiation_type MoK\a
_diffrn_radiation_wavelength 0.71073
_diffrn_reflns_av_R_equivalents 0.0569
_diffrn_reflns_av_unetI/netI 0.0196
_diffrn_reflns_limit_h_max 17
_diffrn_reflns_limit_h_min -17
_diffrn_reflns_limit_k_max 31
_diffrn_reflns_limit_k_min -31
_diffrn_reflns_limit_l_max 23
_diffrn_reflns_limit_l_min -23
_diffrn_reflns_number 228033
_diffrn_reflns_theta_full 36.95
_diffrn_reflns_theta_max 36.95
_diffrn_reflns_theta_min 2.26
_diffrn_source 'fine-focus sealed tube'
_exptl_absorpt_coefficient_mu 0.264
_exptl_absorpt_correction_T_max 0.7473
_exptl_absorpt_correction_T_min 0.6804
_exptl_absorpt_correction_type multi-scan
_exptl_absorpt_process_details
'SADABS-2016/2 (Bruker,2016/2) was used for absorption correction. wR2(int) was 0.1293 before and 0.0772 after correction. The Ratio of minimum to maximum transmission is 0.9105. The \l/2 correction factor is Not present.'
_exptl_crystal_colour colourless
_exptl_crystal_colour_primary colourless
_exptl_crystal_density_diffrn 1.221
_exptl_crystal_density_method 'not measured'
_exptl_crystal_description block
_exptl_crystal_F_000 1048
_exptl_crystal_size_max 0.16
_exptl_crystal_size_mid 0.12
_exptl_crystal_size_min 0.07
_refine_diff_density_max 0.566
_refine_diff_density_min -0.373
_refine_diff_density_rms 0.054
_refine_ls_extinction_method none
_refine_ls_goodness_of_fit_ref 1.057
_refine_ls_hydrogen_treatment mixed
_refine_ls_matrix_type full
_refine_ls_number_parameters 310
_refine_ls_number_reflns 13370
_refine_ls_number_restraints 0
_refine_ls_restrained_S_all 1.057
_refine_ls_R_factor_all 0.0355
_refine_ls_R_factor_gt 0.0309
_refine_ls_shift/su_max 0.002
_refine_ls_shift/su_mean 0.000
_refine_ls_structure_factor_coef Fsqd
_refine_ls_weighting_details 'calc w=1/[\s^2^(Fo^2^)+(0.0511P)^2^+0.6569P] where P=(Fo^2^+2Fc^2^)/3'
_refine_ls_weighting_scheme calc
_refine_ls_wR_factor_gt 0.0899
_refine_ls_wR_factor_ref 0.0943
_reflns_number_gt 12139
_reflns_number_total 13370
_reflns_threshold_expression >2sigma(I)
_cod_data_source_file d2dt01707e2.cif
_cod_data_source_block mo_aj_bhcl2_0m_a
_cod_original_cell_volume 2651.7(6)
_cod_database_code 7711063
_olex2_refinement_description
;
1. Fixed Uiso
 At 1.2 times of:
  All C(H) groups, All C(H,H) groups
 At 1.5 times of:
  All C(H,H,H) groups
2.a Ternary CH refined with riding coordinates:
 C2(H2), C8(H8), C23(H23), C26(H26)
2.b Secondary CH2 refined with riding coordinates:
 C15(H15a,H15b), C16(H16a,H16b), C17(H17a,H17b)
2.c Aromatic/amide H refined with riding coordinates:
 C10(H10), C11(H11), C13(H13), C19(H19), C20(H20), C21(H21)
2.d Idealised Me refined as rotating group:
 C1(H1a,H1b,H1c), C9(H9a,H9b,H9c), C14(H14a,H14b,H14c), C22(H22a,H22b,H22c),
 C24(H24a,H24b,H24c), C25(H25a,H25b,H25c), C27(H27a,H27b,H27c), C28(H28a,H28b,
 H28c)
;
_olex2_submission_special_instructions 'No special instructions were received'

loop_
_space_group_symop_id
_space_group_symop_operation_xyz
1 'x, y, z'
2 '-x+1/2, y+1/2, -z+1/2'
3 '-x, -y, -z'
4 'x-1/2, -y-1/2, z-1/2'

loop_
_atom_site_label
_atom_site_type_symbol
_atom_site_fract_x
_atom_site_fract_y
_atom_site_fract_z
_atom_site_U_iso_or_equiv
_atom_site_adp_type
_atom_site_occupancy
_atom_site_symmetry_multiplicity
_atom_site_calc_flag
_atom_site_refinement_flags
_atom_site_disorder_assembly
_atom_site_disorder_group
Cl1 Cl 0.326842(14) 0.682137(8) 0.521748(11) 0.01417(3) Uani 1 1 d . . .
Cl2 Cl 0.509852(16) 0.706778(8) 0.367142(10) 0.01465(3) Uani 1 1 d . . .
N1 N 0.58698(5) 0.78372(3) 0.60192(4) 0.00915(7) Uani 1 1 d . . .
N2 N 0.64684(5) 0.67149(3) 0.65905(3) 0.00914(7) Uani 1 1 d . . .
C1 C 0.18666(7) 0.83857(4) 0.59198(7) 0.02198(13) Uani 1 1 d . . .
H1A H 0.1491 0.8847 0.5704 0.033 Uiso 1 1 calc R . .
H1B H 0.1458 0.8210 0.6473 0.033 Uiso 1 1 calc R . .
H1C H 0.1711 0.8048 0.5370 0.033 Uiso 1 1 calc R . .
C2 C 0.33341(6) 0.84672(3) 0.62518(5) 0.01423(10) Uani 1 1 d . . .
H2 H 0.3681 0.8010 0.6554 0.017 Uiso 1 1 calc R . .
C3 C 0.40620(6) 0.86457(3) 0.54010(4) 0.01091(9) Uani 1 1 d . . .
C4 C 0.52757(5) 0.83516(3) 0.52985(4) 0.00932(8) Uani 1 1 d . . .
C5 C 0.58552(5) 0.71339(3) 0.58693(4) 0.00832(8) Uani 1 1 d . . .
C6 C 0.68970(5) 0.59974(3) 0.64216(4) 0.00944(8) Uani 1 1 d . . .
C7 C 0.81031(6) 0.59187(3) 0.60890(4) 0.01083(8) Uani 1 1 d . . .
C8 C 0.88856(6) 0.65394(3) 0.57848(5) 0.01368(9) Uani 1 1 d . . .
H8 H 0.8440 0.6986 0.5942 0.016 Uiso 1 1 calc R . .
C9 C 1.02668(7) 0.65517(4) 0.63626(7) 0.02440(15) Uani 1 1 d . . .
H9A H 1.0225 0.6582 0.7072 0.037 Uiso 1 1 calc R . .
H9B H 1.0735 0.6964 0.6160 0.037 Uiso 1 1 calc R . .
H9C H 1.0724 0.6117 0.6226 0.037 Uiso 1 1 calc R . .
C10 C 0.79053(6) 0.46454(3) 0.62853(5) 0.01384(10) Uani 1 1 d . . .
H10 H 0.8250 0.4182 0.6237 0.017 Uiso 1 1 calc R . .
C11 C 0.67153(6) 0.47365(3) 0.66159(5) 0.01278(9) Uani 1 1 d . . .
H11 H 0.6251 0.4333 0.6789 0.015 Uiso 1 1 calc R . .
C12 C 0.61909(6) 0.54137(3) 0.66979(4) 0.01038(8) Uani 1 1 d . . .
C13 C 0.85905(6) 0.52309(3) 0.60255(5) 0.01347(9) Uani 1 1 d . . .
H13 H 0.9403 0.5164 0.5801 0.016 Uiso 1 1 calc R . .
C14 C 0.89035(9) 0.65253(4) 0.46687(6) 0.02411(14) Uani 1 1 d . . .
H14A H 0.9301 0.6082 0.4490 0.036 Uiso 1 1 calc R . .
H14B H 0.9411 0.6928 0.4483 0.036 Uiso 1 1 calc R . .
H14C H 0.8011 0.6557 0.4318 0.036 Uiso 1 1 calc R . .
C15 C 0.69449(6) 0.69531(3) 0.76118(4) 0.01289(9) Uani 1 1 d . . .
H15A H 0.7908 0.6972 0.7716 0.015 Uiso 1 1 calc R . .
H15B H 0.6675 0.6608 0.8087 0.015 Uiso 1 1 calc R . .
C16 C 0.64103(7) 0.76770(3) 0.78008(4) 0.01418(10) Uani 1 1 d . . .
H16A H 0.6878 0.7878 0.8423 0.017 Uiso 1 1 calc R . .
H16B H 0.5474 0.7644 0.7856 0.017 Uiso 1 1 calc R . .
C17 C 0.66072(6) 0.81396(3) 0.69315(4) 0.01325(10) Uani 1 1 d . . .
H17A H 0.6300 0.8627 0.7033 0.016 Uiso 1 1 calc R . .
H17B H 0.7544 0.8162 0.6874 0.016 Uiso 1 1 calc R . .
C18 C 0.60058(6) 0.85971(3) 0.45791(4) 0.01101(9) Uani 1 1 d . . .
C19 C 0.54491(6) 0.91149(3) 0.39165(5) 0.01419(10) Uani 1 1 d . . .
H19 H 0.5918 0.9282 0.3419 0.017 Uiso 1 1 calc R . .
C20 C 0.42239(7) 0.93897(3) 0.39715(5) 0.01566(10) Uani 1 1 d . . .
H20 H 0.3848 0.9731 0.3502 0.019 Uiso 1 1 calc R . .
C21 C 0.35502(6) 0.91632(3) 0.47153(5) 0.01445(10) Uani 1 1 d . . .
H21 H 0.2723 0.9364 0.4761 0.017 Uiso 1 1 calc R . .
C22 C 0.35508(8) 0.90494(4) 0.70503(6) 0.02151(13) Uani 1 1 d . . .
H22A H 0.4484 0.9097 0.7290 0.032 Uiso 1 1 calc R . .
H22B H 0.3097 0.8920 0.7602 0.032 Uiso 1 1 calc R . .
H22C H 0.3209 0.9501 0.6767 0.032 Uiso 1 1 calc R . .
C23 C 0.74039(6) 0.83688(4) 0.45684(5) 0.01491(10) Uani 1 1 d . . .
H23 H 0.7547 0.7912 0.4940 0.018 Uiso 1 1 calc R . .
C24 C 0.83071(7) 0.89312(5) 0.51275(6) 0.02453(14) Uani 1 1 d . . .
H24A H 0.8200 0.9382 0.4768 0.037 Uiso 1 1 calc R . .
H24B H 0.9213 0.8774 0.5178 0.037 Uiso 1 1 calc R . .
H24C H 0.8083 0.8996 0.5792 0.037 Uiso 1 1 calc R . .
C25 C 0.77567(7) 0.82514(4) 0.35314(5) 0.01898(12) Uani 1 1 d . . .
H25A H 0.7194 0.7882 0.3191 0.028 Uiso 1 1 calc R . .
H25B H 0.8668 0.8102 0.3587 0.028 Uiso 1 1 calc R . .
H25C H 0.7633 0.8694 0.3154 0.028 Uiso 1 1 calc R . .
C26 C 0.48846(6) 0.54882(3) 0.70522(4) 0.01225(9) Uani 1 1 d . . .
H26 H 0.4660 0.6004 0.7057 0.015 Uiso 1 1 calc R . .
C27 C 0.38083(6) 0.51038(4) 0.63550(5) 0.01717(11) Uani 1 1 d . . .
H27A H 0.3821 0.5261 0.5674 0.026 Uiso 1 1 calc R . .
H27B H 0.2960 0.5214 0.6547 0.026 Uiso 1 1 calc R . .
H27C H 0.3957 0.4591 0.6399 0.026 Uiso 1 1 calc R . .
C28 C 0.49479(7) 0.52003(4) 0.81067(5) 0.01938(12) Uani 1 1 d . . .
H28A H 0.5186 0.4697 0.8119 0.029 Uiso 1 1 calc R . .
H28B H 0.4096 0.5255 0.8321 0.029 Uiso 1 1 calc R . .
H28C H 0.5602 0.5465 0.8554 0.029 Uiso 1 1 calc R . .
B1 B 0.49770(6) 0.67262(3) 0.49384(5) 0.01066(9) Uani 1 1 d . . .
H1 H 0.5207(11) 0.6165(6) 0.4940(8) 0.016(2) Uiso 1 1 d . . .

loop_
_atom_site_aniso_label
_atom_site_aniso_U_11
_atom_site_aniso_U_22
_atom_site_aniso_U_33
_atom_site_aniso_U_23
_atom_site_aniso_U_13
_atom_site_aniso_U_12
Cl1 0.01077(6) 0.01542(6) 0.01561(6) -0.00173(4) -0.00027(4) -0.00140(4)
Cl2 0.02057(7) 0.01387(6) 0.00894(6) -0.00014(4) 0.00042(4) -0.00303(5)
N1 0.01077(18) 0.00689(16) 0.00893(17) -0.00016(13) -0.00126(14) 0.00026(13)
N2 0.01145(18) 0.00729(17) 0.00794(17) -0.00033(13) -0.00085(13) 0.00133(13)
C1 0.0127(2) 0.0183(3) 0.0355(4) 0.0011(3) 0.0054(2) 0.0004(2)
C2 0.0128(2) 0.0128(2) 0.0176(2) 0.00092(18) 0.00399(18) 0.00196(18)
C3 0.0108(2) 0.0088(2) 0.0125(2) -0.00009(16) -0.00013(16) 0.00115(16)
C4 0.01009(19) 0.00721(18) 0.01002(19) 0.00025(15) -0.00056(15) 0.00041(15)
C5 0.00879(18) 0.00744(18) 0.00856(18) 0.00000(14) 0.00074(14) 0.00025(14)
C6 0.01079(19) 0.00727(18) 0.00975(19) 0.00021(15) -0.00010(15) 0.00115(15)
C7 0.0114(2) 0.0097(2) 0.0113(2) 0.00050(16) 0.00119(16) 0.00116(16)
C8 0.0136(2) 0.0126(2) 0.0154(2) 0.00281(18) 0.00414(18) 0.00083(17)
C9 0.0146(3) 0.0233(3) 0.0341(4) 0.0089(3) -0.0004(2) -0.0050(2)
C10 0.0152(2) 0.0093(2) 0.0164(2) -0.00076(17) 0.00040(18) 0.00255(17)
C11 0.0143(2) 0.0082(2) 0.0153(2) 0.00056(17) 0.00041(18) 0.00045(16)
C12 0.0111(2) 0.00848(19) 0.0110(2) 0.00069(15) -0.00005(16) 0.00016(15)
C13 0.0135(2) 0.0113(2) 0.0156(2) -0.00045(17) 0.00227(18) 0.00287(17)
C14 0.0336(4) 0.0236(3) 0.0173(3) 0.0057(2) 0.0110(3) 0.0043(3)
C15 0.0179(2) 0.0107(2) 0.0087(2) -0.00057(16) -0.00253(17) 0.00144(18)
C16 0.0201(3) 0.0125(2) 0.0092(2) -0.00229(17) -0.00024(18) 0.00245(19)
C17 0.0172(2) 0.0091(2) 0.0116(2) -0.00192(16) -0.00362(18) -0.00062(17)
C18 0.0121(2) 0.0092(2) 0.0114(2) 0.00051(16) 0.00065(16) -0.00055(16)
C19 0.0183(2) 0.0108(2) 0.0132(2) 0.00265(17) 0.00127(19) 0.00013(18)
C20 0.0202(3) 0.0116(2) 0.0140(2) 0.00292(18) -0.00116(19) 0.00342(19)
C21 0.0147(2) 0.0122(2) 0.0154(2) 0.00126(18) -0.00114(18) 0.00419(18)
C22 0.0252(3) 0.0224(3) 0.0183(3) -0.0038(2) 0.0075(2) 0.0016(2)
C23 0.0118(2) 0.0167(2) 0.0164(2) 0.00327(19) 0.00272(18) -0.00020(18)
C24 0.0162(3) 0.0349(4) 0.0217(3) -0.0011(3) 0.0006(2) -0.0096(3)
C25 0.0179(3) 0.0206(3) 0.0200(3) 0.0016(2) 0.0078(2) 0.0000(2)
C26 0.0123(2) 0.0108(2) 0.0137(2) 0.00128(17) 0.00225(17) 0.00013(16)
C27 0.0132(2) 0.0172(3) 0.0205(3) 0.0006(2) 0.0003(2) -0.00274(19)
C28 0.0213(3) 0.0226(3) 0.0149(2) 0.0041(2) 0.0050(2) 0.0015(2)
B1 0.0122(2) 0.0094(2) 0.0096(2) -0.00043(17) -0.00081(18) -0.00019(18)

loop_
_atom_type_symbol
_atom_type_description
_atom_type_scat_dispersion_real
_atom_type_scat_dispersion_imag
_atom_type_scat_source
C C 0.0033 0.0016 'International Tables Vol C Tables 4.2.6.8 and 6.1.1.4'
H H 0.0000 0.0000 'International Tables Vol C Tables 4.2.6.8 and 6.1.1.4'
B B 0.0013 0.0007 'International Tables Vol C Tables 4.2.6.8 and 6.1.1.4'
Cl Cl 0.1484 0.1585 'International Tables Vol C Tables 4.2.6.8 and 6.1.1.4'
N N 0.0061 0.0033 'International Tables Vol C Tables 4.2.6.8 and 6.1.1.4'

loop_
_geom_angle_atom_site_label_1
_geom_angle_atom_site_label_2
_geom_angle_atom_site_label_3
_geom_angle
_geom_angle_site_symmetry_1
_geom_angle_site_symmetry_3
_geom_angle_publ_flag
C4 N1 C17 115.39(5) . . ?
C5 N1 C4 124.22(5) . . ?
C5 N1 C17 120.21(5) . . ?
C5 N2 C6 123.49(5) . . ?
C5 N2 C15 124.57(5) . . ?
C6 N2 C15 111.46(4) . . ?
H1A C1 H1B 109.5 . . ?
H1A C1 H1C 109.5 . . ?
H1B C1 H1C 109.5 . . ?
C2 C1 H1A 109.5 . . ?
C2 C1 H1B 109.5 . . ?
C2 C1 H1C 109.5 . . ?
C1 C2 H2 108.5 . . ?
C1 C2 C22 108.27(6) . . ?
C3 C2 C1 112.60(6) . . ?
C3 C2 H2 108.5 . . ?
C3 C2 C22 110.45(5) . . ?
C22 C2 H2 108.5 . . ?
C4 C3 C2 123.27(5) . . ?
C21 C3 C2 118.99(5) . . ?
C21 C3 C4 117.60(5) . . ?
C3 C4 N1 119.44(5) . . ?
C3 C4 C18 121.83(5) . . ?
C18 C4 N1 118.36(5) . . ?
N1 C5 N2 118.34(5) . . ?
N1 C5 B1 125.00(5) . . ?
N2 C5 B1 116.09(5) . . ?
C7 C6 N2 117.37(5) . . ?
C7 C6 C12 122.18(5) . . ?
C12 C6 N2 120.02(5) . . ?
C6 C7 C8 123.29(5) . . ?
C13 C7 C6 117.85(5) . . ?
C13 C7 C8 118.85(5) . . ?
C7 C8 H8 107.8 . . ?
C7 C8 C9 111.69(5) . . ?
C7 C8 C14 110.39(6) . . ?
C9 C8 H8 107.8 . . ?
C14 C8 H8 107.8 . . ?
C14 C8 C9 111.29(6) . . ?
C8 C9 H9A 109.5 . . ?
C8 C9 H9B 109.5 . . ?
C8 C9 H9C 109.5 . . ?
H9A C9 H9B 109.5 . . ?
H9A C9 H9C 109.5 . . ?
H9B C9 H9C 109.5 . . ?
C11 C10 H10 120.0 . . ?
C13 C10 H10 120.0 . . ?
C13 C10 C11 120.08(5) . . ?
C10 C11 H11 119.5 . . ?
C10 C11 C12 121.02(6) . . ?
C12 C11 H11 119.5 . . ?
C6 C12 C26 122.89(5) . . ?
C11 C12 C6 117.82(5) . . ?
C11 C12 C26 119.28(5) . . ?
C7 C13 H13 119.5 . . ?
C10 C13 C7 121.05(6) . . ?
C10 C13 H13 119.5 . . ?
C8 C14 H14A 109.5 . . ?
C8 C14 H14B 109.5 . . ?
C8 C14 H14C 109.5 . . ?
H14A C14 H14B 109.5 . . ?
H14A C14 H14C 109.5 . . ?
H14B C14 H14C 109.5 . . ?
N2 C15 H15A 109.5 . . ?
N2 C15 H15B 109.5 . . ?
N2 C15 C16 110.90(5) . . ?
H15A C15 H15B 108.0 . . ?
C16 C15 H15A 109.5 . . ?
C16 C15 H15B 109.5 . . ?
C15 C16 H16A 110.4 . . ?
C15 C16 H16B 110.4 . . ?
C15 C16 C17 106.78(5) . . ?
H16A C16 H16B 108.6 . . ?
C17 C16 H16A 110.4 . . ?
C17 C16 H16B 110.4 . . ?
N1 C17 C16 109.10(5) . . ?
N1 C17 H17A 109.9 . . ?
N1 C17 H17B 109.9 . . ?
C16 C17 H17A 109.9 . . ?
C16 C17 H17B 109.9 . . ?
H17A C17 H17B 108.3 . . ?
C4 C18 C23 122.11(5) . . ?
C19 C18 C4 117.96(5) . . ?
C19 C18 C23 119.66(5) . . ?
C18 C19 H19 119.4 . . ?
C20 C19 C18 121.27(6) . . ?
C20 C19 H19 119.4 . . ?
C19 C20 H20 120.2 . . ?
C21 C20 C19 119.64(6) . . ?
C21 C20 H20 120.2 . . ?
C3 C21 H21 119.2 . . ?
C20 C21 C3 121.52(6) . . ?
C20 C21 H21 119.2 . . ?
C2 C22 H22A 109.5 . . ?
C2 C22 H22B 109.5 . . ?
C2 C22 H22C 109.5 . . ?
H22A C22 H22B 109.5 . . ?
H22A C22 H22C 109.5 . . ?
H22B C22 H22C 109.5 . . ?
C18 C23 H23 107.9 . . ?
C18 C23 C24 108.21(6) . . ?
C18 C23 C25 114.41(5) . . ?
C24 C23 H23 107.9 . . ?
C25 C23 H23 107.9 . . ?
C25 C23 C24 110.20(6) . . ?
C23 C24 H24A 109.5 . . ?
C23 C24 H24B 109.5 . . ?
C23 C24 H24C 109.5 . . ?
H24A C24 H24B 109.5 . . ?
H24A C24 H24C 109.5 . . ?
H24B C24 H24C 109.5 . . ?
C23 C25 H25A 109.5 . . ?
C23 C25 H25B 109.5 . . ?
C23 C25 H25C 109.5 . . ?
H25A C25 H25B 109.5 . . ?
H25A C25 H25C 109.5 . . ?
H25B C25 H25C 109.5 . . ?
C12 C26 H26 108.3 . . ?
C12 C26 C27 111.14(5) . . ?
C12 C26 C28 110.82(5) . . ?
C27 C26 H26 108.3 . . ?
C28 C26 H26 108.3 . . ?
C28 C26 C27 109.89(5) . . ?
C26 C27 H27A 109.5 . . ?
C26 C27 H27B 109.5 . . ?
C26 C27 H27C 109.5 . . ?
H27A C27 H27B 109.5 . . ?
H27A C27 H27C 109.5 . . ?
H27B C27 H27C 109.5 . . ?
C26 C28 H28A 109.5 . . ?
C26 C28 H28B 109.5 . . ?
C26 C28 H28C 109.5 . . ?
H28A C28 H28B 109.5 . . ?
H28A C28 H28C 109.5 . . ?
H28B C28 H28C 109.5 . . ?
Cl1 B1 H1 107.9(6) . . ?
Cl2 B1 Cl1 110.72(3) . . ?
Cl2 B1 H1 107.0(6) . . ?
C5 B1 Cl1 103.24(4) . . ?
C5 B1 Cl2 116.74(4) . . ?
C5 B1 H1 111.0(6) . . ?

loop_
_geom_bond_atom_site_label_1
_geom_bond_atom_site_label_2
_geom_bond_distance
_geom_bond_site_symmetry_2
_geom_bond_publ_flag
Cl1 B1 1.8814(7) . ?
Cl2 B1 1.8719(7) . ?
N1 C4 1.4527(7) . ?
N1 C5 1.3414(7) . ?
N1 C17 1.4769(8) . ?
N2 C5 1.3468(7) . ?
N2 C6 1.4537(7) . ?
N2 C15 1.4801(8) . ?
C1 H1A 0.9800 . ?
C1 H1B 0.9800 . ?
C1 H1C 0.9800 . ?
C1 C2 1.5322(10) . ?
C2 H2 1.0000 . ?
C2 C3 1.5196(9) . ?
C2 C22 1.5412(10) . ?
C3 C4 1.4048(8) . ?
C3 C21 1.4014(8) . ?
C4 C18 1.4095(8) . ?
C5 B1 1.6414(8) . ?
C6 C7 1.4054(8) . ?
C6 C12 1.4062(8) . ?
C7 C8 1.5190(9) . ?
C7 C13 1.3998(8) . ?
C8 H8 1.0000 . ?
C8 C9 1.5308(10) . ?
C8 C14 1.5306(10) . ?
C9 H9A 0.9800 . ?
C9 H9B 0.9800 . ?
C9 H9C 0.9800 . ?
C10 H10 0.9500 . ?
C10 C11 1.3911(9) . ?
C10 C13 1.3891(9) . ?
C11 H11 0.9500 . ?
C11 C12 1.3996(8) . ?
C12 C26 1.5164(9) . ?
C13 H13 0.9500 . ?
C14 H14A 0.9800 . ?
C14 H14B 0.9800 . ?
C14 H14C 0.9800 . ?
C15 H15A 0.9900 . ?
C15 H15B 0.9900 . ?
C15 C16 1.5107(9) . ?
C16 H16A 0.9900 . ?
C16 H16B 0.9900 . ?
C16 C17 1.5139(9) . ?
C17 H17A 0.9900 . ?
C17 H17B 0.9900 . ?
C18 C19 1.3967(8) . ?
C18 C23 1.5182(9) . ?
C19 H19 0.9500 . ?
C19 C20 1.3878(10) . ?
C20 H20 0.9500 . ?
C20 C21 1.3877(10) . ?
C21 H21 0.9500 . ?
C22 H22A 0.9800 . ?
C22 H22B 0.9800 . ?
C22 H22C 0.9800 . ?
C23 H23 1.0000 . ?
C23 C24 1.5405(10) . ?
C23 C25 1.5349(10) . ?
C24 H24A 0.9800 . ?
C24 H24B 0.9800 . ?
C24 H24C 0.9800 . ?
C25 H25A 0.9800 . ?
C25 H25B 0.9800 . ?
C25 H25C 0.9800 . ?
C26 H26 1.0000 . ?
C26 C27 1.5375(9) . ?
C26 C28 1.5340(9) . ?
C27 H27A 0.9800 . ?
C27 H27B 0.9800 . ?
C27 H27C 0.9800 . ?
C28 H28A 0.9800 . ?
C28 H28B 0.9800 . ?
C28 H28C 0.9800 . ?
B1 H1 1.084(12) . ?

loop_
_geom_torsion_atom_site_label_1
_geom_torsion_atom_site_label_2
_geom_torsion_atom_site_label_3
_geom_torsion_atom_site_label_4
_geom_torsion
_geom_torsion_site_symmetry_1
_geom_torsion_site_symmetry_2
_geom_torsion_site_symmetry_3
_geom_torsion_site_symmetry_4
_geom_torsion_publ_flag
N1 C4 C18 C19 -177.22(5) . . . . ?
N1 C4 C18 C23 -3.08(8) . . . . ?
N1 C5 B1 Cl1 -70.40(6) . . . . ?
N1 C5 B1 Cl2 51.31(7) . . . . ?
N2 C5 B1 Cl1 100.74(5) . . . . ?
N2 C5 B1 Cl2 -137.55(5) . . . . ?
N2 C6 C7 C8 -7.58(8) . . . . ?
N2 C6 C7 C13 173.28(5) . . . . ?
N2 C6 C12 C11 -173.46(5) . . . . ?
N2 C6 C12 C26 8.10(8) . . . . ?
N2 C15 C16 C17 -47.48(7) . . . . ?
C1 C2 C3 C4 -139.76(6) . . . . ?
C1 C2 C3 C21 44.62(8) . . . . ?
C2 C3 C4 N1 1.55(8) . . . . ?
C2 C3 C4 C18 -171.34(5) . . . . ?
C2 C3 C21 C20 174.64(6) . . . . ?
C3 C4 C18 C19 -4.26(8) . . . . ?
C3 C4 C18 C23 169.89(5) . . . . ?
C4 N1 C5 N2 178.53(5) . . . . ?
C4 N1 C5 B1 -10.51(9) . . . . ?
C4 N1 C17 C16 143.21(5) . . . . ?
C4 C3 C21 C20 -1.23(9) . . . . ?
C4 C18 C19 C20 1.04(9) . . . . ?
C4 C18 C23 C24 -94.66(7) . . . . ?
C4 C18 C23 C25 142.09(6) . . . . ?
C5 N1 C4 C3 101.17(7) . . . . ?
C5 N1 C4 C18 -85.69(7) . . . . ?
C5 N1 C17 C16 -41.28(7) . . . . ?
C5 N2 C6 C7 83.58(7) . . . . ?
C5 N2 C6 C12 -103.76(7) . . . . ?
C5 N2 C15 C16 11.98(8) . . . . ?
C6 N2 C5 N1 -159.07(5) . . . . ?
C6 N2 C5 B1 29.17(8) . . . . ?
C6 N2 C15 C16 -175.75(5) . . . . ?
C6 C7 C8 C9 124.64(7) . . . . ?
C6 C7 C8 C14 -110.98(7) . . . . ?
C6 C7 C13 C10 -0.16(9) . . . . ?
C6 C12 C26 C27 117.92(6) . . . . ?
C6 C12 C26 C28 -119.58(6) . . . . ?
C7 C6 C12 C11 -1.15(8) . . . . ?
C7 C6 C12 C26 -179.60(5) . . . . ?
C8 C7 C13 C10 -179.33(6) . . . . ?
C10 C11 C12 C6 0.91(9) . . . . ?
C10 C11 C12 C26 179.41(6) . . . . ?
C11 C10 C13 C7 -0.07(10) . . . . ?
C11 C12 C26 C27 -60.50(7) . . . . ?
C11 C12 C26 C28 62.00(7) . . . . ?
C12 C6 C7 C8 179.92(5) . . . . ?
C12 C6 C7 C13 0.79(8) . . . . ?
C13 C7 C8 C9 -56.24(8) . . . . ?
C13 C7 C8 C14 68.14(7) . . . . ?
C13 C10 C11 C12 -0.32(9) . . . . ?
C15 N2 C5 N1 12.30(8) . . . . ?
C15 N2 C5 B1 -159.46(5) . . . . ?
C15 N2 C6 C7 -88.79(6) . . . . ?
C15 N2 C6 C12 83.88(6) . . . . ?
C15 C16 C17 N1 61.57(6) . . . . ?
C17 N1 C4 C3 -83.53(7) . . . . ?
C17 N1 C4 C18 89.61(6) . . . . ?
C17 N1 C5 N2 3.44(8) . . . . ?
C17 N1 C5 B1 174.40(5) . . . . ?
C18 C19 C20 C21 1.94(10) . . . . ?
C19 C18 C23 C24 79.39(7) . . . . ?
C19 C18 C23 C25 -43.87(8) . . . . ?
C19 C20 C21 C3 -1.85(10) . . . . ?
C21 C3 C4 N1 177.22(5) . . . . ?
C21 C3 C4 C18 4.33(8) . . . . ?
C22 C2 C3 C4 99.07(7) . . . . ?
C22 C2 C3 C21 -76.55(7) . . . . ?
C23 C18 C19 C20 -173.25(6) . . . . ?
